data_4120643
loop_
_publ_author_name
'Wang, Xiaowu'
'Kehr, Gerald'
'Daniliuc, Constantin G.'
'Erker, Gerhard'

_publ_section_title
;
 Internal Adduct Formation of Active Intramolecular C4-bridged Frustrated
 Phosphane/Borane Lewis Pairs.
;
_journal_issue 8
_journal_name_full 'Journal of the American Chemical Society'
_journal_page_first 3293
_journal_paper_doi 10.1021/ja413060u
_journal_volume 136
_journal_year 2014
_chemical_absolute_configuration ad
_chemical_formula_sum 'C47 H46 B F10 Fe P'
_chemical_formula_weight 898.47
_chemical_name_systematic
; 
 ? 
;
_space_group_IT_number 19
_symmetry_cell_setting orthorhombic
_symmetry_space_group_name_Hall 'P 2ac 2ab'
_symmetry_space_group_name_H-M 'P 21 21 21'
_atom_sites_solution_hydrogens geom
_atom_sites_solution_primary direct
_atom_sites_solution_secondary difmap
_audit_creation_method SHELXL-97
_cell_angle_alpha 90.00
_cell_angle_beta 90.00
_cell_angle_gamma 90.00
_cell_formula_units_Z 4
_cell_length_a 8.8458(2)
_cell_length_b 20.3854(3)
_cell_length_c 24.0753(6)
_cell_measurement_reflns_used 8425
_cell_measurement_temperature 223(2)
_cell_measurement_theta_max 27.88
_cell_measurement_theta_min 4.08
_cell_volume 4341.38(16)
_computing_cell_refinement 'Collect (Nonius B.V., 1998)'
_computing_data_collection 'Collect (Nonius B.V., 1998)'
_computing_data_reduction 'Denzo-SMN (Otwinowski & Minor, 1997)'
_computing_molecular_graphics 'XP (BrukerAXS, 2000)'
_computing_publication_material 'SHELXL-97 (Sheldrick, 1997)'
_computing_structure_refinement 'SHELXL-97 (Sheldrick, 1997)'
_computing_structure_solution 'SHELXS-97 (Sheldrick, 1990)'
_diffrn_ambient_temperature 223(2)
_diffrn_measured_fraction_theta_full 0.992
_diffrn_measured_fraction_theta_max 0.992
_diffrn_measurement_device_type 'Nonius KappaCCD APEXII'
_diffrn_measurement_method '\w and \f scans'
_diffrn_radiation_monochromator 'Montel mirror'
_diffrn_radiation_source 'rotating anode Nonius FR591'
_diffrn_radiation_type MoK\a
_diffrn_radiation_wavelength 0.71073
_diffrn_reflns_av_R_equivalents 0.082
_diffrn_reflns_av_sigmaI/netI 0.0568
_diffrn_reflns_limit_h_max 10
_diffrn_reflns_limit_h_min -10
_diffrn_reflns_limit_k_max 24
_diffrn_reflns_limit_k_min -24
_diffrn_reflns_limit_l_max 28
_diffrn_reflns_limit_l_min -28
_diffrn_reflns_number 26152
_diffrn_reflns_theta_full 25.00
_diffrn_reflns_theta_max 25.00
_diffrn_reflns_theta_min 3.43
_exptl_absorpt_coefficient_mu 0.460
_exptl_absorpt_correction_T_max 0.9818
_exptl_absorpt_correction_T_min 0.9342
_exptl_absorpt_correction_type multi-scan
_exptl_absorpt_process_details 'Denzo (Otwinowski, Borek, Majewski & Minor, 2003)'
_exptl_crystal_colour orange
_exptl_crystal_density_diffrn 1.375
_exptl_crystal_density_method 'not measured'
_exptl_crystal_description plate
_exptl_crystal_F_000 1856
_exptl_crystal_size_max 0.15
_exptl_crystal_size_mid 0.13
_exptl_crystal_size_min 0.04
_refine_diff_density_max 0.370
_refine_diff_density_min -0.292
_refine_diff_density_rms 0.064
_refine_ls_abs_structure_details 'Flack H D (1983), Acta Cryst. A39, 876-881'
_refine_ls_abs_structure_Flack 0.02(3)
_refine_ls_extinction_method none
_refine_ls_goodness_of_fit_ref 1.159
_refine_ls_hydrogen_treatment constr
_refine_ls_matrix_type full
_refine_ls_number_parameters 549
_refine_ls_number_reflns 7548
_refine_ls_number_restraints 9
_refine_ls_restrained_S_all 1.160
_refine_ls_R_factor_all 0.1194
_refine_ls_R_factor_gt 0.0840
_refine_ls_shift/su_max 0.002
_refine_ls_shift/su_mean 0.000
_refine_ls_structure_factor_coef Fsqd
_refine_ls_weighting_details 'calc w=1/[\s^2^(Fo^2^)+(0.0000P)^2^+14.3330P] where P=(Fo^2^+2Fc^2^)/3'
_refine_ls_weighting_scheme calc
_refine_ls_wR_factor_gt 0.1447
_refine_ls_wR_factor_ref 0.1666
_reflns_number_gt 5990
_reflns_number_total 7548
_reflns_threshold_expression >2sigma(I)
_cod_data_source_file ja413060u_si_002.cif
_cod_data_source_block erk6288
_cod_original_sg_symbol_H-M P212121
_cod_database_code 4120643

loop_
_symmetry_equiv_pos_as_xyz
'x, y, z'
'-x+1/2, -y, z+1/2'
'-x, y+1/2, -z+1/2'
'x+1/2, -y+1/2, -z'

loop_
_atom_site_label
_atom_site_type_symbol
_atom_site_fract_x
_atom_site_fract_y
_atom_site_fract_z
_atom_site_U_iso_or_equiv
_atom_site_adp_type
_atom_site_occupancy
_atom_site_symmetry_multiplicity
_atom_site_calc_flag
_atom_site_refinement_flags
Fe1 Fe 0.85313(11) 0.93974(4) 0.98245(5) 0.0461(3) Uani 1 1 d .
P1 P 0.5271(2) 1.02979(8) 0.95267(8) 0.0412(4) Uani 1 1 d .
B1 B 0.5609(10) 0.8047(4) 1.1020(4) 0.047(2) Uani 1 1 d .
C1 C 0.6667(8) 0.9973(3) 1.0003(3) 0.0442(18) Uani 1 1 d .
C2 C 0.6564(7) 0.9337(3) 1.0258(3) 0.0400(15) Uani 1 1 d .
C3 C 0.7822(8) 0.9261(3) 1.0620(4) 0.055(2) Uani 1 1 d .
H3 H 0.8022 0.8896 1.0847 0.066 Uiso 1 1 calc R
C4 C 0.8722(9) 0.9836(3) 1.0577(3) 0.057(2) Uani 1 1 d .
H4 H 0.9632 0.9915 1.0768 0.068 Uiso 1 1 calc R
C5 C 0.8020(7) 1.0266(3) 1.0201(3) 0.0481(18) Uani 1 1 d .
H5 H 0.8387 1.0682 1.0098 0.058 Uiso 1 1 calc R
C6 C 0.8551(10) 0.9084(4) 0.9016(4) 0.065(2) Uani 1 1 d .
H6 H 0.7742 0.9108 0.8763 0.078 Uiso 1 1 calc R
C7 C 0.8855(9) 0.8562(3) 0.9375(4) 0.060(2) Uani 1 1 d .
H7 H 0.8280 0.8176 0.9407 0.072 Uiso 1 1 calc R
C8 C 1.0170(9) 0.8712(4) 0.9682(4) 0.065(3) Uani 1 1 d .
H8 H 1.0627 0.8446 0.9952 0.078 Uiso 1 1 calc R
C9 C 1.0673(9) 0.9338(4) 0.9506(4) 0.074(3) Uani 1 1 d .
H9 H 1.1531 0.9560 0.9639 0.089 Uiso 1 1 calc R
C10 C 0.9668(10) 0.9572(4) 0.9097(4) 0.070(3) Uani 1 1 d .
H10 H 0.9729 0.9977 0.8911 0.084 Uiso 1 1 calc R
C31 C 0.6328(8) 1.1006(3) 0.9236(3) 0.0421(16) Uani 1 1 d .
C32 C 0.6854(8) 1.0935(3) 0.8689(3) 0.0468(18) Uani 1 1 d .
C33 C 0.7788(9) 1.1410(4) 0.8448(4) 0.059(2) Uani 1 1 d .
H33 H 0.8144 1.1348 0.8084 0.070 Uiso 1 1 calc R
C34 C 0.8200(9) 1.1976(4) 0.8738(4) 0.059(2) Uani 1 1 d .
C35 C 0.7634(8) 1.2046(3) 0.9275(4) 0.055(2) Uani 1 1 d .
H35 H 0.7905 1.2422 0.9478 0.066 Uiso 1 1 calc R
C36 C 0.6687(8) 1.1587(3) 0.9526(3) 0.0436(17) Uani 1 1 d .
C37 C 0.6415(11) 1.0369(4) 0.8304(3) 0.063(2) Uani 1 1 d .
H37A H 0.6653 0.9955 0.8482 0.094 Uiso 1 1 calc R
H37B H 0.6973 1.0404 0.7959 0.094 Uiso 1 1 calc R
H37C H 0.5339 1.0388 0.8228 0.094 Uiso 1 1 calc R
C38 C 0.9233(11) 1.2482(4) 0.8482(5) 0.090(3) Uani 1 1 d .
H38A H 0.9986 1.2264 0.8254 0.134 Uiso 1 1 calc R
H38B H 0.9732 1.2728 0.8774 0.134 Uiso 1 1 calc R
H38C H 0.8645 1.2778 0.8253 0.134 Uiso 1 1 calc R
C39 C 0.6118(7) 1.1755(3) 1.0092(3) 0.0475(19) Uani 1 1 d .
H39A H 0.5032 1.1821 1.0078 0.071 Uiso 1 1 calc R
H39B H 0.6604 1.2153 1.0220 0.071 Uiso 1 1 calc R
H39C H 0.6347 1.1399 1.0346 0.071 Uiso 1 1 calc R
C21 C 0.3726(7) 1.0685(3) 0.9938(3) 0.0417(16) Uani 1 1 d .
C22 C 0.2618(7) 1.0981(3) 0.9603(3) 0.0435(18) Uani 1 1 d .
C23 C 0.1390(8) 1.1303(3) 0.9847(4) 0.0543(19) Uani 1 1 d .
H23 H 0.0667 1.1503 0.9617 0.065 Uiso 1 1 calc R
C24 C 0.1211(8) 1.1335(4) 1.0406(4) 0.055(2) Uani 1 1 d .
C25 C 0.2257(8) 1.1023(3) 1.0737(4) 0.053(2) Uani 1 1 d .
H25 H 0.2121 1.1029 1.1124 0.064 Uiso 1 1 calc R
C26 C 0.3526(8) 1.0694(3) 1.0516(3) 0.0432(16) Uani 1 1 d .
C27 C 0.2690(9) 1.0973(4) 0.8973(4) 0.063(2) Uani 1 1 d .
H27A H 0.1741 1.1132 0.8823 0.095 Uiso 1 1 calc R
H27B H 0.2866 1.0528 0.8846 0.095 Uiso 1 1 calc R
H27C H 0.3508 1.1253 0.8849 0.095 Uiso 1 1 calc R
C28 C -0.0085(9) 1.1711(4) 1.0671(4) 0.075(3) Uani 1 1 d .
H28A H 0.0306 1.1993 1.0962 0.112 Uiso 1 1 calc R
H28B H -0.0803 1.1404 1.0829 0.112 Uiso 1 1 calc R
H28C H -0.0585 1.1976 1.0391 0.112 Uiso 1 1 calc R
C29 C 0.4573(10) 1.0399(4) 1.0946(3) 0.060(2) Uani 1 1 d .
H29A H 0.4531 0.9924 1.0922 0.090 Uiso 1 1 calc R
H29B H 0.4260 1.0538 1.1313 0.090 Uiso 1 1 calc R
H29C H 0.5599 1.0546 1.0877 0.090 Uiso 1 1 calc R
C11 C 0.5289(8) 0.8858(3) 1.0171(3) 0.0454(16) Uani 1 1 d .
H11A H 0.5058 0.8838 0.9773 0.054 Uiso 1 1 calc R
H11B H 0.4388 0.9024 1.0362 0.054 Uiso 1 1 calc R
C12 C 0.5619(9) 0.8160(3) 1.0380(3) 0.0491(19) Uani 1 1 d .
H12A H 0.6613 0.8029 1.0239 0.059 Uiso 1 1 calc R
H12B H 0.4871 0.7864 1.0214 0.059 Uiso 1 1 calc R
C41 C 0.6524(9) 0.7464(3) 1.1294(3) 0.0502(18) Uani 1 1 d .
C42 C 0.5890(9) 0.7068(4) 1.1692(3) 0.053(2) Uani 1 1 d .
F42 F 0.4480(6) 0.7193(2) 1.1873(2) 0.0804(15) Uani 1 1 d .
C43 C 0.6568(13) 0.6509(4) 1.1903(4) 0.071(2) Uani 1 1 d .
F43 F 0.5878(8) 0.6135(3) 1.2276(3) 0.118(2) Uani 1 1 d .
C44 C 0.8009(12) 0.6347(4) 1.1720(4) 0.073(3) Uani 1 1 d .
F44 F 0.8698(8) 0.5823(3) 1.1925(3) 0.111(2) Uani 1 1 d .
C45 C 0.8715(10) 0.6743(4) 1.1351(4) 0.063(2) Uani 1 1 d .
F45 F 1.0147(6) 0.6609(3) 1.1194(2) 0.0908(18) Uani 1 1 d .
C46 C 0.7985(9) 0.7280(4) 1.1129(3) 0.053(2) Uani 1 1 d .
F46 F 0.8750(5) 0.7642(2) 1.0756(2) 0.0734(14) Uani 1 1 d .
C51 C 0.4553(9) 0.8479(4) 1.1403(3) 0.0481(18) Uani 1 1 d .
C52 C 0.5085(9) 0.8813(4) 1.1857(3) 0.054(2) Uani 1 1 d .
F52 F 0.6571(6) 0.8776(2) 1.1985(2) 0.0735(14) Uani 1 1 d .
C53 C 0.4213(11) 0.9217(4) 1.2187(4) 0.066(2) Uani 1 1 d .
F53 F 0.4799(7) 0.9546(3) 1.2610(3) 0.101(2) Uani 1 1 d .
C54 C 0.2693(11) 0.9273(5) 1.2052(4) 0.071(3) Uani 1 1 d .
F54 F 0.1814(7) 0.9660(3) 1.2380(3) 0.116(2) Uani 1 1 d .
C55 C 0.2100(10) 0.8942(5) 1.1625(4) 0.070(3) Uani 1 1 d .
F55 F 0.0620(6) 0.8987(3) 1.1509(3) 0.112(2) Uani 1 1 d .
C56 C 0.3018(9) 0.8549(4) 1.1300(4) 0.059(2) Uani 1 1 d .
F56 F 0.2382(6) 0.8215(3) 1.0877(2) 0.0853(17) Uani 1 1 d .
C101 C 0.515(2) 0.7111(7) 0.7396(8) 0.183(8) Uani 1 1 d D
H10A H 0.5176 0.7064 0.7797 0.274 Uiso 1 1 calc R
H10B H 0.5255 0.6683 0.7225 0.274 Uiso 1 1 calc R
H10C H 0.4189 0.7303 0.7287 0.274 Uiso 1 1 calc R
C102 C 0.632(2) 0.7516(8) 0.7226(10) 0.212(10) Uani 1 1 d D
H10D H 0.7200 0.7378 0.7445 0.254 Uiso 1 1 calc R
H10E H 0.6539 0.7385 0.6842 0.254 Uiso 1 1 calc R
C103 C 0.637(2) 0.8196(6) 0.7224(6) 0.151(7) Uani 1 1 d D
H10F H 0.5392 0.8317 0.7060 0.181 Uiso 1 1 calc R
H10G H 0.6280 0.8308 0.7618 0.181 Uiso 1 1 calc R
C104 C 0.734(2) 0.8671(8) 0.7021(9) 0.234(12) Uani 1 1 d D
H10H H 0.7538 0.8543 0.6636 0.281 Uiso 1 1 calc R
H10I H 0.8287 0.8603 0.7222 0.281 Uiso 1 1 calc R
C105 C 0.714(2) 0.9352(7) 0.7005(6) 0.161(7) Uani 1 1 d D
H10J H 0.6093 0.9453 0.6927 0.241 Uiso 1 1 calc R
H10K H 0.7777 0.9536 0.6715 0.241 Uiso 1 1 calc R
H10L H 0.7425 0.9540 0.7360 0.241 Uiso 1 1 calc R

loop_
_atom_site_aniso_label
_atom_site_aniso_U_11
_atom_site_aniso_U_22
_atom_site_aniso_U_33
_atom_site_aniso_U_23
_atom_site_aniso_U_13
_atom_site_aniso_U_12
Fe1 0.0412(5) 0.0345(4) 0.0626(7) -0.0007(5) -0.0032(5) 0.0020(5)
P1 0.0435(10) 0.0352(9) 0.0448(12) 0.0000(8) -0.0007(8) 0.0006(8)
B1 0.048(5) 0.040(4) 0.052(6) -0.002(4) 0.003(4) -0.016(4)
C1 0.043(4) 0.040(3) 0.049(5) -0.006(3) 0.001(3) 0.001(3)
C2 0.040(3) 0.036(3) 0.044(4) 0.001(3) 0.004(3) 0.002(3)
C3 0.055(4) 0.035(4) 0.075(6) 0.000(4) -0.021(4) 0.005(3)
C4 0.052(4) 0.040(4) 0.078(6) -0.008(4) -0.027(4) 0.000(3)
C5 0.043(4) 0.035(3) 0.065(5) -0.005(4) -0.002(4) -0.002(3)
C6 0.060(5) 0.068(5) 0.068(6) -0.011(4) 0.006(5) 0.015(5)
C7 0.056(5) 0.041(4) 0.082(7) -0.012(4) 0.007(4) 0.005(3)
C8 0.052(5) 0.050(4) 0.093(8) 0.008(4) 0.000(5) 0.018(4)
C9 0.044(4) 0.073(6) 0.105(8) -0.013(6) 0.009(5) -0.003(4)
C10 0.061(5) 0.052(5) 0.097(8) 0.002(5) 0.021(5) -0.003(4)
C31 0.038(4) 0.043(4) 0.045(5) 0.005(3) -0.006(3) 0.005(3)
C32 0.057(5) 0.048(4) 0.035(5) 0.000(3) 0.001(3) 0.003(3)
C33 0.055(5) 0.070(5) 0.052(6) 0.011(4) 0.021(4) 0.008(4)
C34 0.063(6) 0.052(5) 0.061(6) 0.008(4) 0.008(4) -0.002(4)
C35 0.048(4) 0.034(4) 0.083(7) 0.001(4) -0.001(4) 0.003(3)
C36 0.042(4) 0.036(3) 0.053(5) -0.001(3) 0.001(4) 0.006(3)
C37 0.084(6) 0.068(5) 0.037(5) -0.006(4) 0.006(4) 0.003(5)
C38 0.095(7) 0.072(6) 0.102(9) 0.022(6) 0.035(6) -0.021(5)
C39 0.047(4) 0.038(3) 0.057(5) -0.005(3) 0.008(4) 0.002(3)
C21 0.035(3) 0.035(3) 0.055(5) -0.004(3) 0.001(3) -0.003(3)
C22 0.036(4) 0.042(4) 0.052(5) 0.005(3) 0.001(3) -0.002(3)
C23 0.039(4) 0.045(4) 0.080(6) 0.010(4) -0.002(4) -0.005(3)
C24 0.041(4) 0.051(4) 0.073(6) -0.009(4) 0.008(4) -0.005(3)
C25 0.049(4) 0.046(4) 0.064(6) -0.004(4) 0.012(4) -0.009(3)
C26 0.056(4) 0.038(3) 0.036(4) -0.008(3) 0.004(4) 0.000(3)
C27 0.048(5) 0.069(5) 0.073(7) 0.016(5) -0.007(4) 0.005(4)
C28 0.046(5) 0.063(5) 0.116(9) -0.016(5) 0.017(5) -0.002(4)
C29 0.083(6) 0.059(5) 0.039(5) 0.001(4) -0.002(4) 0.016(4)
C11 0.051(4) 0.044(3) 0.041(4) 0.007(4) -0.001(4) -0.006(3)
C12 0.058(5) 0.042(4) 0.047(5) 0.002(3) 0.000(4) -0.009(3)
C41 0.055(4) 0.048(4) 0.047(5) -0.002(3) 0.004(4) 0.001(4)
C42 0.066(5) 0.055(5) 0.039(5) 0.004(4) 0.004(4) 0.008(4)
F42 0.075(3) 0.075(3) 0.091(4) 0.022(3) 0.022(3) 0.003(3)
C43 0.104(7) 0.058(5) 0.053(6) 0.018(4) 0.004(6) 0.008(5)
F43 0.155(6) 0.080(4) 0.119(6) 0.056(4) 0.038(5) 0.019(4)
C44 0.095(7) 0.059(5) 0.065(7) 0.002(5) -0.005(5) 0.032(5)
F44 0.144(5) 0.075(3) 0.114(5) 0.029(3) 0.001(5) 0.048(4)
C45 0.072(6) 0.061(5) 0.055(6) -0.012(4) 0.010(5) 0.019(5)
F45 0.084(4) 0.097(4) 0.091(5) -0.014(3) 0.007(3) 0.040(3)
C46 0.069(5) 0.053(4) 0.038(5) -0.005(4) 0.003(4) -0.003(4)
F46 0.063(3) 0.073(3) 0.084(4) 0.011(3) 0.019(3) 0.007(2)
C51 0.053(4) 0.056(4) 0.034(5) 0.008(4) -0.006(3) 0.003(4)
C52 0.065(5) 0.061(5) 0.034(5) 0.005(4) -0.007(4) 0.013(4)
F52 0.064(3) 0.088(3) 0.069(3) -0.020(3) -0.015(3) 0.012(3)
C53 0.084(6) 0.072(6) 0.042(6) 0.004(4) -0.001(4) 0.016(5)
F53 0.116(5) 0.102(4) 0.084(4) -0.040(4) -0.005(4) 0.022(4)
C54 0.081(7) 0.074(6) 0.059(7) 0.007(5) 0.015(5) 0.028(5)
F54 0.111(5) 0.122(5) 0.114(5) -0.010(4) 0.028(4) 0.059(4)
C55 0.051(5) 0.084(7) 0.075(8) 0.014(6) 0.006(5) 0.017(5)
F55 0.057(3) 0.157(6) 0.122(6) 0.024(5) 0.000(3) 0.035(4)
C56 0.057(5) 0.063(5) 0.057(6) 0.012(4) -0.006(4) 0.003(4)
F56 0.062(3) 0.113(4) 0.081(4) -0.001(3) -0.017(3) -0.011(3)
C101 0.205(19) 0.136(14) 0.21(2) -0.004(13) -0.089(16) -0.018(14)
C102 0.175(19) 0.160(18) 0.30(3) 0.005(18) -0.06(2) -0.032(16)
C103 0.25(2) 0.112(11) 0.092(11) -0.007(9) -0.056(13) 0.012(13)
C104 0.26(3) 0.23(2) 0.21(2) 0.04(2) -0.10(2) -0.09(2)
C105 0.26(2) 0.120(11) 0.101(12) -0.024(10) 0.043(12) -0.005(14)

loop_
_atom_type_symbol
_atom_type_description
_atom_type_scat_dispersion_real
_atom_type_scat_dispersion_imag
_atom_type_scat_source
C C 0.0033 0.0016 'International Tables Vol C Tables 4.2.6.8 and 6.1.1.4'
H H 0.0000 0.0000 'International Tables Vol C Tables 4.2.6.8 and 6.1.1.4'
B B 0.0013 0.0007 'International Tables Vol C Tables 4.2.6.8 and 6.1.1.4'
F F 0.0171 0.0103 'International Tables Vol C Tables 4.2.6.8 and 6.1.1.4'
P P 0.1023 0.0942 'International Tables Vol C Tables 4.2.6.8 and 6.1.1.4'
Fe Fe 0.3463 0.8444 'International Tables Vol C Tables 4.2.6.8 and 6.1.1.4'

loop_
_geom_angle_atom_site_label_1
_geom_angle_atom_site_label_2
_geom_angle_atom_site_label_3
_geom_angle
C4 Fe1 C2 68.8(3)
C4 Fe1 C3 40.9(3)
C2 Fe1 C3 40.9(3)
C4 Fe1 C7 146.2(3)
C2 Fe1 C7 110.0(3)
C3 Fe1 C7 115.4(3)
C4 Fe1 C5 40.4(3)
C2 Fe1 C5 68.6(3)
C3 Fe1 C5 68.4(3)
C7 Fe1 C5 173.0(3)
C4 Fe1 C8 113.2(3)
C2 Fe1 C8 130.7(3)
C3 Fe1 C8 106.5(3)
C7 Fe1 C8 40.5(3)
C5 Fe1 C8 145.7(3)
C4 Fe1 C9 106.5(4)
C2 Fe1 C9 168.8(4)
C3 Fe1 C9 129.0(4)
C7 Fe1 C9 67.8(3)
C5 Fe1 C9 115.0(3)
C8 Fe1 C9 40.5(3)
C4 Fe1 C6 170.3(3)
C2 Fe1 C6 118.4(3)
C3 Fe1 C6 148.7(3)
C7 Fe1 C6 40.0(3)
C5 Fe1 C6 134.0(3)
C8 Fe1 C6 67.7(4)
C9 Fe1 C6 67.5(4)
C4 Fe1 C10 130.3(3)
C2 Fe1 C10 150.3(3)
C3 Fe1 C10 168.2(4)
C7 Fe1 C10 67.8(3)
C5 Fe1 C10 109.8(3)
C8 Fe1 C10 68.1(3)
C9 Fe1 C10 40.2(3)
C6 Fe1 C10 40.4(3)
C4 Fe1 C1 68.3(3)
C2 Fe1 C1 41.0(2)
C3 Fe1 C1 68.7(3)
C7 Fe1 C1 134.1(3)
C5 Fe1 C1 40.5(2)
C8 Fe1 C1 171.3(3)
C9 Fe1 C1 148.1(3)
C6 Fe1 C1 112.4(3)
C10 Fe1 C1 118.0(3)
C1 P1 C31 100.3(3)
C1 P1 C21 108.6(3)
C31 P1 C21 103.9(3)
C12 B1 C51 119.8(7)
C12 B1 C41 121.4(7)
C51 B1 C41 118.6(7)
C5 C1 C2 106.8(6)
C5 C1 P1 129.3(5)
C2 C1 P1 123.9(5)
C5 C1 Fe1 68.7(4)
C2 C1 Fe1 68.2(4)
P1 C1 Fe1 128.3(4)
C3 C2 C1 108.1(6)
C3 C2 C11 126.9(6)
C1 C2 C11 124.9(6)
C3 C2 Fe1 69.6(4)
C1 C2 Fe1 70.8(4)
C11 C2 Fe1 127.5(5)
C4 C3 C2 107.7(6)
C4 C3 Fe1 69.3(5)
C2 C3 Fe1 69.5(4)
C4 C3 H3 126.1
C2 C3 H3 126.1
Fe1 C3 H3 126.7
C5 C4 C3 108.3(6)
C5 C4 Fe1 70.3(4)
C3 C4 Fe1 69.8(5)
C5 C4 H4 125.8
C3 C4 H4 125.8
Fe1 C4 H4 125.7
C4 C5 C1 109.0(6)
C4 C5 Fe1 69.3(4)
C1 C5 Fe1 70.8(4)
C4 C5 H5 125.5
C1 C5 H5 125.5
Fe1 C5 H5 126.0
C7 C6 C10 108.4(8)
C7 C6 Fe1 69.6(5)
C10 C6 Fe1 69.9(5)
C7 C6 H6 125.8
C10 C6 H6 125.8
Fe1 C6 H6 126.3
C6 C7 C8 108.4(7)
C6 C7 Fe1 70.4(4)
C8 C7 Fe1 69.9(4)
C6 C7 H7 125.8
C8 C7 H7 125.8
Fe1 C7 H7 125.5
C7 C8 C9 107.4(8)
C7 C8 Fe1 69.6(4)
C9 C8 Fe1 69.9(4)
C7 C8 H8 126.3
C9 C8 H8 126.3
Fe1 C8 H8 125.7
C10 C9 C8 108.3(8)
C10 C9 Fe1 70.0(5)
C8 C9 Fe1 69.5(5)
C10 C9 H9 125.8
C8 C9 H9 125.8
Fe1 C9 H9 126.2
C9 C10 C6 107.4(8)
C9 C10 Fe1 69.7(5)
C6 C10 Fe1 69.7(5)
C9 C10 H10 126.3
C6 C10 H10 126.3
Fe1 C10 H10 125.8
C32 C31 C36 118.4(6)
C32 C31 P1 116.1(5)
C36 C31 P1 125.4(6)
C33 C32 C31 120.8(7)
C33 C32 C37 114.9(7)
C31 C32 C37 124.2(7)
C34 C33 C32 121.3(8)
C34 C33 H33 119.3
C32 C33 H33 119.3
C35 C34 C33 117.0(7)
C35 C34 C38 121.7(8)
C33 C34 C38 121.2(8)
C36 C35 C34 123.2(7)
C36 C35 H35 118.4
C34 C35 H35 118.4
C35 C36 C31 119.0(7)
C35 C36 C39 116.4(6)
C31 C36 C39 124.6(6)
C32 C37 H37A 109.5
C32 C37 H37B 109.5
H37A C37 H37B 109.5
C32 C37 H37C 109.5
H37A C37 H37C 109.5
H37B C37 H37C 109.5
C34 C38 H38A 109.5
C34 C38 H38B 109.5
H38A C38 H38B 109.5
C34 C38 H38C 109.5
H38A C38 H38C 109.5
H38B C38 H38C 109.5
C36 C39 H39A 109.5
C36 C39 H39B 109.5
H39A C39 H39B 109.5
C36 C39 H39C 109.5
H39A C39 H39C 109.5
H39B C39 H39C 109.5
C26 C21 C22 118.5(6)
C26 C21 P1 128.7(5)
C22 C21 P1 112.8(5)
C23 C22 C21 120.1(7)
C23 C22 C27 117.2(7)
C21 C22 C27 122.7(6)
C24 C23 C22 122.0(8)
C24 C23 H23 119.0
C22 C23 H23 119.0
C23 C24 C25 118.2(8)
C23 C24 C28 121.9(8)
C25 C24 C28 119.9(8)
C24 C25 C26 122.5(8)
C24 C25 H25 118.8
C26 C25 H25 118.8
C21 C26 C25 118.6(7)
C21 C26 C29 126.6(7)
C25 C26 C29 114.8(7)
C22 C27 H27A 109.5
C22 C27 H27B 109.5
H27A C27 H27B 109.5
C22 C27 H27C 109.5
H27A C27 H27C 109.5
H27B C27 H27C 109.5
C24 C28 H28A 109.5
C24 C28 H28B 109.5
H28A C28 H28B 109.5
C24 C28 H28C 109.5
H28A C28 H28C 109.5
H28B C28 H28C 109.5
C26 C29 H29A 109.5
C26 C29 H29B 109.5
H29A C29 H29B 109.5
C26 C29 H29C 109.5
H29A C29 H29C 109.5
H29B C29 H29C 109.5
C2 C11 C12 114.4(6)
C2 C11 H11A 108.7
C12 C11 H11A 108.7
C2 C11 H11B 108.7
C12 C11 H11B 108.7
H11A C11 H11B 107.6
C11 C12 B1 117.4(6)
C11 C12 H12A 108.0
B1 C12 H12A 108.0
C11 C12 H12B 108.0
B1 C12 H12B 108.0
H12A C12 H12B 107.2
C42 C41 C46 114.6(7)
C42 C41 B1 121.6(7)
C46 C41 B1 123.7(7)
F42 C42 C41 119.6(7)
F42 C42 C43 116.0(8)
C41 C42 C43 124.3(8)
F43 C43 C42 121.5(9)
F43 C43 C44 120.1(8)
C42 C43 C44 118.4(8)
F44 C44 C45 120.9(9)
F44 C44 C43 119.6(9)
C45 C44 C43 119.4(8)
F45 C45 C44 119.8(8)
F45 C45 C46 119.5(8)
C44 C45 C46 120.7(8)
F46 C46 C45 117.3(7)
F46 C46 C41 120.3(7)
C45 C46 C41 122.3(8)
C52 C51 C56 115.3(8)
C52 C51 B1 122.6(7)
C56 C51 B1 122.1(8)
F52 C52 C51 119.1(7)
F52 C52 C53 116.5(8)
C51 C52 C53 124.3(8)
F53 C53 C52 121.8(8)
F53 C53 C54 121.1(9)
C52 C53 C54 117.2(9)
C55 C54 F54 120.9(9)
C55 C54 C53 121.2(9)
F54 C54 C53 117.9(10)
C54 C55 F55 120.5(9)
C54 C55 C56 119.8(8)
F55 C55 C56 119.6(10)
F56 C56 C55 118.4(8)
F56 C56 C51 119.5(8)
C55 C56 C51 122.1(9)
C102 C101 H10A 109.5
C102 C101 H10B 109.5
H10A C101 H10B 109.5
C102 C101 H10C 109.5
H10A C101 H10C 109.5
H10B C101 H10C 109.5
C103 C102 C101 128(2)
C103 C102 H10D 105.3
C101 C102 H10D 105.3
C103 C102 H10E 105.3
C101 C102 H10E 105.3
H10D C102 H10E 106.0
C104 C103 C102 136(2)
C104 C103 H10F 103.2
C102 C103 H10F 103.2
C104 C103 H10G 103.2
C102 C103 H10G 103.2
H10F C103 H10G 105.2
C103 C104 C105 129(2)
C103 C104 H10H 105.0
C105 C104 H10H 105.0
C103 C104 H10I 105.0
C105 C104 H10I 105.0
H10H C104 H10I 105.9
C104 C105 H10J 109.5
C104 C105 H10K 109.5
H10J C105 H10K 109.5
C104 C105 H10L 109.5
H10J C105 H10L 109.5
H10K C105 H10L 109.5

loop_
_geom_bond_atom_site_label_1
_geom_bond_atom_site_label_2
_geom_bond_distance
Fe1 C4 2.028(8)
Fe1 C2 2.033(7)
Fe1 C3 2.035(9)
Fe1 C7 2.039(7)
Fe1 C5 2.041(7)
Fe1 C8 2.043(7)
Fe1 C9 2.048(8)
Fe1 C6 2.050(9)
Fe1 C10 2.052(9)
Fe1 C1 2.068(7)
P1 C1 1.811(7)
P1 C31 1.857(7)
P1 C21 1.864(7)
B1 C12 1.559(11)
B1 C51 1.580(11)
B1 C41 1.581(11)
C1 C5 1.421(9)
C1 C2 1.437(9)
C2 C3 1.422(9)
C2 C11 1.506(9)
C3 C4 1.421(10)
C3 H3 0.9400
C4 C5 1.405(10)
C4 H4 0.9400
C5 H5 0.9400
C6 C7 1.399(11)
C6 C10 1.415(12)
C6 H6 0.9400
C7 C8 1.411(11)
C7 H7 0.9400
C8 C9 1.417(11)
C8 H8 0.9400
C9 C10 1.410(12)
C9 H9 0.9400
C10 H10 0.9400
C31 C32 1.403(10)
C31 C36 1.411(9)
C32 C33 1.400(10)
C32 C37 1.530(10)
C33 C34 1.395(11)
C33 H33 0.9400
C34 C35 1.395(11)
C34 C38 1.509(11)
C35 C36 1.394(10)
C35 H35 0.9400
C36 C39 1.493(10)
C37 H37A 0.9700
C37 H37B 0.9700
C37 H37C 0.9700
C38 H38A 0.9700
C38 H38B 0.9700
C38 H38C 0.9700
C39 H39A 0.9700
C39 H39B 0.9700
C39 H39C 0.9700
C21 C26 1.403(9)
C21 C22 1.405(9)
C22 C23 1.399(10)
C22 C27 1.518(11)
C23 C24 1.357(11)
C23 H23 0.9400
C24 C25 1.375(11)
C24 C28 1.519(10)
C25 C26 1.411(10)
C25 H25 0.9400
C26 C29 1.512(10)
C27 H27A 0.9700
C27 H27B 0.9700
C27 H27C 0.9700
C28 H28A 0.9700
C28 H28B 0.9700
C28 H28C 0.9700
C29 H29A 0.9700
C29 H29B 0.9700
C29 H29C 0.9700
C11 C12 1.537(9)
C11 H11A 0.9800
C11 H11B 0.9800
C12 H12A 0.9800
C12 H12B 0.9800
C41 C42 1.373(10)
C41 C46 1.403(11)
C42 F42 1.345(9)
C42 C43 1.385(11)
C43 F43 1.325(10)
C43 C44 1.390(13)
C44 F44 1.326(9)
C44 C45 1.352(12)
C45 F45 1.349(10)
C45 C46 1.379(11)
C46 F46 1.345(9)
C51 C52 1.372(11)
C51 C56 1.387(11)
C52 F52 1.352(9)
C52 C53 1.379(11)
C53 F53 1.326(10)
C53 C54 1.388(12)
C54 C55 1.337(13)
C54 F54 1.359(9)
C55 F55 1.342(10)
C55 C56 1.385(12)
C56 F56 1.346(10)
C101 C102 1.389(12)
C101 H10A 0.9700
C101 H10B 0.9700
C101 H10C 0.9700
C102 C103 1.388(11)
C102 H10D 0.9800
C102 H10E 0.9800
C103 C104 1.381(12)
C103 H10F 0.9800
C103 H10G 0.9800
C104 C105 1.400(12)
C104 H10H 0.9800
C104 H10I 0.9800
C105 H10J 0.9700
C105 H10K 0.9700
C105 H10L 0.9700

loop_
_geom_torsion_atom_site_label_1
_geom_torsion_atom_site_label_2
_geom_torsion_atom_site_label_3
_geom_torsion_atom_site_label_4
_geom_torsion
C31 P1 C1 C5 14.0(7)
C21 P1 C1 C5 -94.6(7)
C31 P1 C1 C2 -166.5(6)
C21 P1 C1 C2 84.9(6)
C31 P1 C1 Fe1 -78.8(5)
C21 P1 C1 Fe1 172.6(4)
C4 Fe1 C1 C5 37.1(5)
C2 Fe1 C1 C5 119.4(6)
C3 Fe1 C1 C5 81.3(5)
C7 Fe1 C1 C5 -173.5(5)
C8 Fe1 C1 C5 139(2)
C9 Fe1 C1 C5 -49.4(8)
C6 Fe1 C1 C5 -132.4(5)
C10 Fe1 C1 C5 -88.0(5)
C4 Fe1 C1 C2 -82.2(4)
C3 Fe1 C1 C2 -38.1(4)
C7 Fe1 C1 C2 67.1(6)
C5 Fe1 C1 C2 -119.4(6)
C8 Fe1 C1 C2 19(2)
C9 Fe1 C1 C2 -168.8(6)
C6 Fe1 C1 C2 108.2(5)
C10 Fe1 C1 C2 152.6(4)
C4 Fe1 C1 P1 161.1(5)
C2 Fe1 C1 P1 -116.7(6)
C3 Fe1 C1 P1 -154.8(5)
C7 Fe1 C1 P1 -49.5(6)
C5 Fe1 C1 P1 124.0(7)
C8 Fe1 C1 P1 -97(2)
C9 Fe1 C1 P1 74.5(8)
C6 Fe1 C1 P1 -8.5(6)
C10 Fe1 C1 P1 35.9(6)
C5 C1 C2 C3 1.8(8)
P1 C1 C2 C3 -177.7(5)
Fe1 C1 C2 C3 59.9(5)
C5 C1 C2 C11 179.1(6)
P1 C1 C2 C11 -0.5(10)
Fe1 C1 C2 C11 -122.9(7)
C5 C1 C2 Fe1 -58.0(5)
P1 C1 C2 Fe1 122.4(5)
C4 Fe1 C2 C3 -37.8(4)
C7 Fe1 C2 C3 106.1(4)
C5 Fe1 C2 C3 -81.3(4)
C8 Fe1 C2 C3 65.1(5)
C9 Fe1 C2 C3 29.5(18)
C6 Fe1 C2 C3 149.2(4)
C10 Fe1 C2 C3 -173.9(6)
C1 Fe1 C2 C3 -118.7(5)
C4 Fe1 C2 C1 80.9(4)
C3 Fe1 C2 C1 118.7(5)
C7 Fe1 C2 C1 -135.2(4)
C5 Fe1 C2 C1 37.4(4)
C8 Fe1 C2 C1 -176.2(5)
C9 Fe1 C2 C1 148.2(16)
C6 Fe1 C2 C1 -92.1(5)
C10 Fe1 C2 C1 -55.2(7)
C4 Fe1 C2 C11 -159.3(6)
C3 Fe1 C2 C11 -121.5(7)
C7 Fe1 C2 C11 -15.4(7)
C5 Fe1 C2 C11 157.2(6)
C8 Fe1 C2 C11 -56.4(7)
C9 Fe1 C2 C11 -92.0(18)
C6 Fe1 C2 C11 27.7(7)
C10 Fe1 C2 C11 64.6(8)
C1 Fe1 C2 C11 119.8(7)
C1 C2 C3 C4 -1.7(9)
C11 C2 C3 C4 -178.9(7)
Fe1 C2 C3 C4 58.9(6)
C1 C2 C3 Fe1 -60.6(5)
C11 C2 C3 Fe1 122.2(7)
C2 Fe1 C3 C4 -119.3(5)
C7 Fe1 C3 C4 149.0(4)
C5 Fe1 C3 C4 -37.5(4)
C8 Fe1 C3 C4 106.5(5)
C9 Fe1 C3 C4 67.8(5)
C6 Fe1 C3 C4 -179.4(6)
C10 Fe1 C3 C4 45.7(16)
C1 Fe1 C3 C4 -81.1(4)
C4 Fe1 C3 C2 119.3(5)
C7 Fe1 C3 C2 -91.8(4)
C5 Fe1 C3 C2 81.8(4)
C8 Fe1 C3 C2 -134.2(4)
C9 Fe1 C3 C2 -172.9(4)
C6 Fe1 C3 C2 -60.1(7)
C10 Fe1 C3 C2 165.0(13)
C1 Fe1 C3 C2 38.2(4)
C2 C3 C4 C5 0.9(9)
Fe1 C3 C4 C5 60.0(6)
C2 C3 C4 Fe1 -59.0(5)
C2 Fe1 C4 C5 -81.4(4)
C3 Fe1 C4 C5 -119.2(6)
C7 Fe1 C4 C5 -176.0(5)
C8 Fe1 C4 C5 152.1(4)
C9 Fe1 C4 C5 109.4(5)
C6 Fe1 C4 C5 59(2)
C10 Fe1 C4 C5 71.9(6)
C1 Fe1 C4 C5 -37.2(4)
C2 Fe1 C4 C3 37.8(4)
C7 Fe1 C4 C3 -56.9(7)
C5 Fe1 C4 C3 119.2(6)
C8 Fe1 C4 C3 -88.8(5)
C9 Fe1 C4 C3 -131.4(5)
C6 Fe1 C4 C3 178.1(18)
C10 Fe1 C4 C3 -169.0(5)
C1 Fe1 C4 C3 82.0(4)
C3 C4 C5 C1 0.2(9)
Fe1 C4 C5 C1 59.9(5)
C3 C4 C5 Fe1 -59.7(6)
C2 C1 C5 C4 -1.3(8)
P1 C1 C5 C4 178.3(6)
Fe1 C1 C5 C4 -59.0(5)
C2 C1 C5 Fe1 57.7(5)
P1 C1 C5 Fe1 -122.8(6)
C2 Fe1 C5 C4 82.1(5)
C3 Fe1 C5 C4 38.0(4)
C7 Fe1 C5 C4 162(2)
C8 Fe1 C5 C4 -49.8(8)
C9 Fe1 C5 C4 -86.3(6)
C6 Fe1 C5 C4 -168.5(5)
C10 Fe1 C5 C4 -129.6(5)
C1 Fe1 C5 C4 120.0(6)
C4 Fe1 C5 C1 -120.0(6)
C2 Fe1 C5 C1 -37.9(4)
C3 Fe1 C5 C1 -82.0(5)
C7 Fe1 C5 C1 42(3)
C8 Fe1 C5 C1 -169.8(6)
C9 Fe1 C5 C1 153.7(5)
C6 Fe1 C5 C1 71.5(6)
C10 Fe1 C5 C1 110.4(5)
C4 Fe1 C6 C7 134.9(18)
C2 Fe1 C6 C7 -87.7(5)
C3 Fe1 C6 C7 -47.4(8)
C5 Fe1 C6 C7 -174.6(4)
C8 Fe1 C6 C7 37.8(5)
C9 Fe1 C6 C7 81.8(5)
C10 Fe1 C6 C7 119.7(7)
C1 Fe1 C6 C7 -132.9(5)
C4 Fe1 C6 C10 15(2)
C2 Fe1 C6 C10 152.6(5)
C3 Fe1 C6 C10 -167.1(6)
C7 Fe1 C6 C10 -119.7(7)
C5 Fe1 C6 C10 65.8(6)
C8 Fe1 C6 C10 -81.9(5)
C9 Fe1 C6 C10 -37.9(5)
C1 Fe1 C6 C10 107.5(5)
C10 C6 C7 C8 -0.5(9)
Fe1 C6 C7 C8 -59.8(6)
C10 C6 C7 Fe1 59.3(6)
C4 Fe1 C7 C6 -167.6(6)
C2 Fe1 C7 C6 110.8(5)
C3 Fe1 C7 C6 155.0(5)
C5 Fe1 C7 C6 34(3)
C8 Fe1 C7 C6 -119.2(7)
C9 Fe1 C7 C6 -81.0(6)
C10 Fe1 C7 C6 -37.4(5)
C1 Fe1 C7 C6 70.7(6)
C4 Fe1 C7 C8 -48.5(8)
C2 Fe1 C7 C8 -130.0(5)
C3 Fe1 C7 C8 -85.9(5)
C5 Fe1 C7 C8 153(2)
C9 Fe1 C7 C8 38.1(5)
C6 Fe1 C7 C8 119.2(7)
C10 Fe1 C7 C8 81.8(6)
C1 Fe1 C7 C8 -170.1(5)
C6 C7 C8 C9 0.1(9)
Fe1 C7 C8 C9 -60.0(6)
C6 C7 C8 Fe1 60.1(6)
C4 Fe1 C8 C7 153.1(5)
C2 Fe1 C8 C7 71.7(6)
C3 Fe1 C8 C7 110.0(5)
C5 Fe1 C8 C7 -174.3(6)
C9 Fe1 C8 C7 -118.4(8)
C6 Fe1 C8 C7 -37.4(5)
C10 Fe1 C8 C7 -81.1(6)
C1 Fe1 C8 C7 55(2)
C4 Fe1 C8 C9 -88.6(6)
C2 Fe1 C8 C9 -169.9(5)
C3 Fe1 C8 C9 -131.6(6)
C7 Fe1 C8 C9 118.4(8)
C5 Fe1 C8 C9 -56.0(9)
C6 Fe1 C8 C9 81.0(6)
C10 Fe1 C8 C9 37.3(6)
C1 Fe1 C8 C9 173(2)
C7 C8 C9 C10 0.3(10)
Fe1 C8 C9 C10 -59.5(6)
C7 C8 C9 Fe1 59.8(6)
C4 Fe1 C9 C10 -133.9(5)
C2 Fe1 C9 C10 162.3(15)
C3 Fe1 C9 C10 -173.2(5)
C7 Fe1 C9 C10 81.5(6)
C5 Fe1 C9 C10 -91.5(6)
C8 Fe1 C9 C10 119.5(8)
C6 Fe1 C9 C10 38.0(5)
C1 Fe1 C9 C10 -58.6(8)
C4 Fe1 C9 C8 106.6(6)
C2 Fe1 C9 C8 42.8(19)
C3 Fe1 C9 C8 67.3(7)
C7 Fe1 C9 C8 -38.1(5)
C5 Fe1 C9 C8 149.0(5)
C6 Fe1 C9 C8 -81.5(6)
C10 Fe1 C9 C8 -119.5(8)
C1 Fe1 C9 C8 -178.1(6)
C8 C9 C10 C6 -0.6(10)
Fe1 C9 C10 C6 -59.8(6)
C8 C9 C10 Fe1 59.2(6)
C7 C6 C10 C9 0.7(10)
Fe1 C6 C10 C9 59.8(6)
C7 C6 C10 Fe1 -59.1(6)
C4 Fe1 C10 C9 64.8(6)
C2 Fe1 C10 C9 -173.1(5)
C3 Fe1 C10 C9 26.9(17)
C7 Fe1 C10 C9 -81.4(6)
C5 Fe1 C10 C9 105.7(5)
C8 Fe1 C10 C9 -37.6(5)
C6 Fe1 C10 C9 -118.5(7)
C1 Fe1 C10 C9 149.3(5)
C4 Fe1 C10 C6 -176.7(5)
C2 Fe1 C10 C6 -54.6(8)
C3 Fe1 C10 C6 145.4(14)
C7 Fe1 C10 C6 37.1(5)
C5 Fe1 C10 C6 -135.8(5)
C8 Fe1 C10 C6 80.9(5)
C9 Fe1 C10 C6 118.5(7)
C1 Fe1 C10 C6 -92.3(5)
C1 P1 C31 C32 106.5(6)
C21 P1 C31 C32 -141.3(5)
C1 P1 C31 C36 -70.8(6)
C21 P1 C31 C36 41.4(6)
C36 C31 C32 C33 3.8(10)
P1 C31 C32 C33 -173.7(6)
C36 C31 C32 C37 -173.1(7)
P1 C31 C32 C37 9.4(9)
C31 C32 C33 C34 -1.4(12)
C37 C32 C33 C34 175.8(8)
C32 C33 C34 C35 -0.3(12)
C32 C33 C34 C38 178.7(8)
C33 C34 C35 C36 -0.5(12)
C38 C34 C35 C36 -179.5(8)
C34 C35 C36 C31 2.9(11)
C34 C35 C36 C39 -176.9(7)
C32 C31 C36 C35 -4.5(10)
P1 C31 C36 C35 172.8(5)
C32 C31 C36 C39 175.4(6)
P1 C31 C36 C39 -7.4(10)
C1 P1 C21 C26 -5.3(7)
C31 P1 C21 C26 -111.4(6)
C1 P1 C21 C22 177.1(5)
C31 P1 C21 C22 71.0(5)
C26 C21 C22 C23 3.1(10)
P1 C21 C22 C23 -179.0(5)
C26 C21 C22 C27 -177.3(6)
P1 C21 C22 C27 0.6(9)
C21 C22 C23 C24 -0.9(11)
C27 C22 C23 C24 179.5(7)
C22 C23 C24 C25 -1.9(11)
C22 C23 C24 C28 177.2(6)
C23 C24 C25 C26 2.3(11)
C28 C24 C25 C26 -176.8(6)
C22 C21 C26 C25 -2.6(10)
P1 C21 C26 C25 179.9(5)
C22 C21 C26 C29 179.3(7)
P1 C21 C26 C29 1.9(11)
C24 C25 C26 C21 -0.1(10)
C24 C25 C26 C29 178.2(7)
C3 C2 C11 C12 -16.7(11)
C1 C2 C11 C12 166.5(6)
Fe1 C2 C11 C12 74.8(8)
C2 C11 C12 B1 73.7(9)
C51 B1 C12 C11 30.2(10)
C41 B1 C12 C11 -155.4(6)
C12 B1 C41 C42 -134.2(8)
C51 B1 C41 C42 40.3(10)
C12 B1 C41 C46 41.2(11)
C51 B1 C41 C46 -144.3(7)
C46 C41 C42 F42 -178.8(7)
B1 C41 C42 F42 -2.9(12)
C46 C41 C42 C43 -3.2(12)
B1 C41 C42 C43 172.6(8)
F42 C42 C43 F43 -2.2(13)
C41 C42 C43 F43 -177.9(8)
F42 C42 C43 C44 178.3(8)
C41 C42 C43 C44 2.7(14)
F43 C43 C44 F44 -1.1(15)
C42 C43 C44 F44 178.4(9)
F43 C43 C44 C45 -178.2(9)
C42 C43 C44 C45 1.2(14)
F44 C44 C45 F45 -0.9(14)
C43 C44 C45 F45 176.3(8)
F44 C44 C45 C46 178.7(8)
C43 C44 C45 C46 -4.2(14)
F45 C45 C46 F46 0.9(12)
C44 C45 C46 F46 -178.6(8)
F45 C45 C46 C41 -176.9(7)
C44 C45 C46 C41 3.6(13)
C42 C41 C46 F46 -177.6(7)
B1 C41 C46 F46 6.7(12)
C42 C41 C46 C45 0.1(11)
B1 C41 C46 C45 -175.6(8)
C12 B1 C51 C52 -127.5(8)
C41 B1 C51 C52 58.0(10)
C12 B1 C51 C56 52.1(10)
C41 B1 C51 C56 -122.4(8)
C56 C51 C52 F52 -179.4(7)
B1 C51 C52 F52 0.2(12)
C56 C51 C52 C53 -2.5(12)
B1 C51 C52 C53 177.1(8)
F52 C52 C53 F53 -0.7(12)
C51 C52 C53 F53 -177.6(8)
F52 C52 C53 C54 178.4(8)
C51 C52 C53 C54 1.4(13)
F53 C53 C54 C55 180.0(9)
C52 C53 C54 C55 0.9(14)
F53 C53 C54 F54 -2.1(14)
C52 C53 C54 F54 178.8(8)
F54 C54 C55 F55 0.4(15)
C53 C54 C55 F55 178.2(9)
F54 C54 C55 C56 -179.7(8)
C53 C54 C55 C56 -1.9(15)
C54 C55 C56 F56 179.2(8)
F55 C55 C56 F56 -0.9(13)
C54 C55 C56 C51 0.6(14)
F55 C55 C56 C51 -179.4(8)
C52 C51 C56 F56 -177.0(7)
B1 C51 C56 F56 3.3(12)
C52 C51 C56 C55 1.5(12)
B1 C51 C56 C55 -178.1(8)
C101 C102 C103 C104 -172(2)
C102 C103 C104 C105 173(2)
